data_4324794
loop_
_publ_author_name
'Jian-Han Zhang'
'Fang Kong'
'Jiang-Gao Mao'

_publ_section_title
;
 Ba3[Ge2B7O16(OH)2](OH)(H2O) and Ba3Ge2B6O16: Novel Alkaline-Earth
 Borogermanates Based on Two Types of Polymeric Borate Units and GeO4
 Tetrahedra
;
_journal_name_full 'Inorganic Chemistry'
_journal_page_first 3037
_journal_page_last 3043
_journal_paper_doi 10.1021/ic1025697
_journal_volume 50
_journal_year 2011
_chemical_formula_sum 'B7 Ba3 Ge2 H5 O20'
_chemical_formula_weight 957.91
_chemical_name_systematic
; 
 ? 
;
_space_group_IT_number 9
_symmetry_cell_setting monoclinic
_symmetry_space_group_name_Hall 'C -2yc'
_symmetry_space_group_name_H-M 'C 1 c 1'
_atom_sites_solution_hydrogens none
_atom_sites_solution_primary direct
_atom_sites_solution_secondary difmap
_audit_creation_method SHELXL-97
_cell_angle_alpha 90.00
_cell_angle_beta 113.942(5)
_cell_angle_gamma 90.00
_cell_formula_units_Z 4
_cell_length_a 14.805(7)
_cell_length_b 8.516(4)
_cell_length_c 13.514(10)
_cell_measurement_reflns_used 2404
_cell_measurement_temperature 293(2)
_cell_measurement_theta_max 27.4797
_cell_measurement_theta_min 3.0106
_cell_volume 1557.2(16)
_computing_structure_refinement 'SHELXL-97 (Sheldrick, 1997)'
_computing_structure_solution 'SHELXS-97 (Sheldrick, 1990)'
_diffrn_ambient_temperature 293(2)
_diffrn_measured_fraction_theta_full 0.997
_diffrn_measured_fraction_theta_max 0.997
_diffrn_measurement_device_type 'Mercury70 (2x2 bin mode)'
_diffrn_measurement_method CCD_Profile_fitting
_diffrn_radiation_monochromator graphite
_diffrn_radiation_source 'fine-focus sealed tube'
_diffrn_radiation_type MoK\a
_diffrn_radiation_wavelength 0.71073
_diffrn_reflns_av_R_equivalents 0.0234
_diffrn_reflns_av_sigmaI/netI 0.0389
_diffrn_reflns_limit_h_max 19
_diffrn_reflns_limit_h_min -19
_diffrn_reflns_limit_k_max 11
_diffrn_reflns_limit_k_min -10
_diffrn_reflns_limit_l_max 17
_diffrn_reflns_limit_l_min -17
_diffrn_reflns_number 5769
_diffrn_reflns_theta_full 27.48
_diffrn_reflns_theta_max 27.48
_diffrn_reflns_theta_min 2.83
_exptl_absorpt_coefficient_mu 11.407
_exptl_absorpt_correction_T_max 1.0000
_exptl_absorpt_correction_T_min 0.4585
_exptl_absorpt_correction_type multi-scan
_exptl_crystal_colour colorless
_exptl_crystal_density_diffrn 4.086
_exptl_crystal_description tile
_exptl_crystal_F_000 1728
_exptl_crystal_size_max 0.2000
_exptl_crystal_size_mid 0.1800
_exptl_crystal_size_min 0.0600
_refine_diff_density_max 1.285
_refine_diff_density_min -1.511
_refine_diff_density_rms 0.207
_refine_ls_abs_structure_details 'Flack H D (1983), Acta Cryst. A39, 876-881'
_refine_ls_abs_structure_Flack 0.508(19)
_refine_ls_extinction_coef 0.00007(4)
_refine_ls_extinction_expression Fc^*^=kFc[1+0.001xFc^2^\l^3^/sin(2\q)]^-1/4^
_refine_ls_extinction_method SHELXL
_refine_ls_goodness_of_fit_ref 1.034
_refine_ls_hydrogen_treatment constr
_refine_ls_matrix_type full
_refine_ls_number_parameters 256
_refine_ls_number_reflns 3398
_refine_ls_number_restraints 2
_refine_ls_restrained_S_all 1.034
_refine_ls_R_factor_all 0.0297
_refine_ls_R_factor_gt 0.0288
_refine_ls_shift/su_max 0.001
_refine_ls_shift/su_mean 0.000
_refine_ls_structure_factor_coef Fsqd
_refine_ls_weighting_details 'calc w=1/[\s^2^(Fo^2^)+(0.0383P)^2^+1.9718P] where P=(Fo^2^+2Fc^2^)/3'
_refine_ls_weighting_scheme calc
_refine_ls_wR_factor_gt 0.0675
_refine_ls_wR_factor_ref 0.0684
_reflns_number_gt 3307
_reflns_number_total 3398
_reflns_threshold_expression >2sigma(I)
_cod_data_source_file ic1025697_si_002_1.cif
_cod_data_source_block H5Ba3Ge2B7O20
_cod_original_cell_volume 1557.3(15)
_cod_original_formula_sum 'H5 B7 Ba3 Ge2 O20'
_cod_database_code 4324794

loop_
_symmetry_equiv_pos_as_xyz
'x, y, z'
'x, -y, z+1/2'
'x+1/2, y+1/2, z'
'x+1/2, -y+1/2, z+1/2'

loop_
_atom_site_label
_atom_site_type_symbol
_atom_site_fract_x
_atom_site_fract_y
_atom_site_fract_z
_atom_site_U_iso_or_equiv
_atom_site_adp_type
_atom_site_occupancy
_atom_site_symmetry_multiplicity
_atom_site_calc_flag
_atom_site_refinement_flags
Ba1 Ba 0.49813(4) 0.41188(5) 0.50198(5) 0.01374(11) Uani 1 1 d .
Ba2 Ba 0.28657(3) 0.06332(5) 0.55623(3) 0.00965(11) Uani 1 1 d .
Ba3 Ba 0.19148(3) 0.58160(5) 0.44353(3) 0.01036(12) Uani 1 1 d .
Ge1 Ge 0.35385(7) 0.39961(9) 0.74065(7) 0.00619(19) Uani 1 1 d .
Ge2 Ge 0.62677(6) 0.59998(10) 0.75536(7) 0.00621(19) Uani 1 1 d .
B1 B 0.1443(6) 0.3429(10) 0.6217(7) 0.0058(15) Uani 1 1 d .
B2 B 0.3351(6) 0.8403(10) 0.3721(7) 0.0093(17) Uani 1 1 d .
B3 B 0.4898(6) 0.9875(8) 0.4989(8) 0.0054(11) Uiso 1 1 d .
B4 B 0.0475(5) 0.1945(9) 0.2782(6) 0.0011(14) Uiso 1 1 d .
B5 B 0.4327(5) 0.6947(9) 0.7193(6) 0.0008(13) Uiso 1 1 d .
B6 B 0.4105(7) 0.9432(10) 0.8058(8) 0.0035(16) Uiso 1 1 d .
B7 B 0.0724(7) 0.4445(11) 0.1918(8) 0.0079(18) Uiso 1 1 d .
O1 O 0.2462(4) 0.3640(6) 0.6238(4) 0.0074(10) Uiso 1 1 d .
O2 O 0.3754(4) 0.6003(6) 0.7680(5) 0.0090(11) Uani 1 1 d .
O3 O 0.3996(4) 0.8609(6) 0.7155(4) 0.0089(10) Uani 1 1 d .
O4 O 0.5387(3) 0.6855(6) 0.7920(5) 0.0111(11) Uani 1 1 d .
O5 O 0.4097(4) 0.6402(6) 0.6094(4) 0.0114(11) Uani 1 1 d .
H5A H 0.4075 0.7155 0.5707 0.017 Uiso 1 1 calc R
O6 O 0.0814(4) 0.3592(6) 0.2808(4) 0.0082(10) Uiso 1 1 d .
O7 O 0.4427(4) 0.3152(6) 0.7042(4) 0.0094(11) Uani 1 1 d .
O8 O 0.3466(4) 0.9280(6) 0.2858(5) 0.0070(11) Uani 1 1 d .
O9 O 0.3480(4) 0.6682(6) 0.3605(4) 0.0081(11) Uani 1 1 d .
O10 O 0.4752(4) 0.0944(6) 0.4070(5) 0.0081(11) Uani 1 1 d .
O11 O 0.5714(4) 0.6429(6) 0.3886(4) 0.0097(11) Uani 1 1 d .
H11A H 0.5731 0.7190 0.4264 0.015 Uiso 1 1 calc R
O12 O 0.6051(4) 0.3990(6) 0.7294(5) 0.0083(11) Uani 1 1 d .
O13 O 0.1383(4) 0.5678(6) 0.2126(5) 0.0095(12) Uani 1 1 d .
O14 O 0.0045(4) 0.4090(6) 0.0908(5) 0.0067(11) Uani 1 1 d .
O15 O 0.2343(3) 0.8654(6) 0.3684(4) 0.0096(11) Uani 1 1 d .
O16 O 0.1314(4) 0.1706(6) 0.6356(4) 0.0089(11) Uani 1 1 d .
O17 O 0.0776(4) 0.3945(6) 0.5172(5) 0.0075(11) Uani 1 1 d .
O18 O 0.4026(4) 0.8923(6) 0.4789(5) 0.0080(11) Uani 1 1 d .
O1H O 0.6763(4) 0.3175(6) 0.5586(4) 0.0173(11) Uani 1 1 d .
H1HA H 0.6998 0.2815 0.6338 0.021 Uiso 1 1 calc R
O1W O 0.2856(4) 0.2897(7) 0.3910(5) 0.0210(13) Uani 1 1 d .

loop_
_atom_site_aniso_label
_atom_site_aniso_U_11
_atom_site_aniso_U_22
_atom_site_aniso_U_33
_atom_site_aniso_U_23
_atom_site_aniso_U_13
_atom_site_aniso_U_12
Ba1 0.0134(2) 0.0128(2) 0.01324(19) -0.0003(2) 0.00355(17) -0.00043(19)
Ba2 0.0110(2) 0.0086(2) 0.0100(2) -0.00018(19) 0.00502(18) 0.00166(18)
Ba3 0.0125(2) 0.0088(2) 0.0110(3) 0.00064(17) 0.00596(19) -0.00154(17)
Ge1 0.0060(4) 0.0050(3) 0.0086(5) -0.0003(3) 0.0041(4) -0.0007(3)
Ge2 0.0058(4) 0.0058(4) 0.0073(5) -0.0005(3) 0.0029(4) -0.0006(3)
B1 0.010(4) 0.004(4) 0.005(4) 0.000(3) 0.004(3) 0.002(3)
B2 0.009(4) 0.007(4) 0.014(5) 0.002(3) 0.007(4) 0.001(3)
O2 0.011(3) 0.009(3) 0.011(3) 0.001(2) 0.009(2) -0.001(2)
O3 0.012(2) 0.007(2) 0.005(2) 0.0003(18) 0.000(2) 0.0052(19)
O4 0.006(2) 0.009(3) 0.019(3) -0.003(2) 0.005(2) 0.004(2)
O5 0.022(3) 0.005(2) 0.009(3) 0.000(2) 0.008(3) 0.000(2)
O7 0.010(2) 0.014(3) 0.007(3) 0.003(2) 0.006(2) 0.003(2)
O8 0.007(2) 0.010(3) 0.003(3) 0.0002(19) 0.001(2) -0.0042(18)
O9 0.011(2) 0.005(3) 0.008(3) -0.001(2) 0.004(2) -0.001(2)
O10 0.009(3) 0.007(3) 0.008(3) 0.002(2) 0.003(2) -0.0028(19)
O11 0.016(3) 0.005(3) 0.010(3) 0.000(2) 0.007(2) -0.001(2)
O12 0.010(3) 0.006(2) 0.009(3) -0.004(2) 0.004(2) -0.0036(19)
O13 0.012(3) 0.008(3) 0.011(3) 0.000(2) 0.007(2) -0.003(2)
O14 0.005(3) 0.008(3) 0.006(3) -0.001(2) 0.001(2) -0.0009(19)
O15 0.003(2) 0.008(2) 0.017(3) -0.006(2) 0.003(2) -0.0001(18)
O16 0.011(3) 0.007(3) 0.012(3) 0.000(2) 0.008(2) 0.000(2)
O17 0.004(2) 0.012(3) 0.008(3) 0.002(2) 0.004(2) 0.004(2)
O18 0.008(3) 0.009(3) 0.006(3) 0.001(2) 0.001(2) 0.000(2)
O1H 0.021(3) 0.018(3) 0.017(3) 0.001(2) 0.011(2) -0.003(2)
O1W 0.015(3) 0.022(3) 0.028(3) 0.001(3) 0.011(3) -0.002(2)

loop_
_atom_type_symbol
_atom_type_description
_atom_type_scat_dispersion_real
_atom_type_scat_dispersion_imag
_atom_type_scat_source
B B 0.0013 0.0007 'International Tables Vol C Tables 4.2.6.8 and 6.1.1.4'
H H 0.0000 0.0000 'International Tables Vol C Tables 4.2.6.8 and 6.1.1.4'
O O 0.0106 0.0060 'International Tables Vol C Tables 4.2.6.8 and 6.1.1.4'
Ge Ge 0.1547 1.8001 'International Tables Vol C Tables 4.2.6.8 and 6.1.1.4'
Ba Ba -0.3244 2.2819 'International Tables Vol C Tables 4.2.6.8 and 6.1.1.4'

loop_
_geom_angle_atom_site_label_1
_geom_angle_atom_site_label_2
_geom_angle_atom_site_label_3
_geom_angle
_geom_angle_site_symmetry_1
_geom_angle_site_symmetry_3
O1H Ba1 O12 66.96(16) . .
O1H Ba1 O2 114.99(16) . 2_564
O12 Ba1 O2 174.42(13) . 2_564
O1H Ba1 O10 76.43(16) . .
O12 Ba1 O10 110.57(16) . .
O2 Ba1 O10 65.70(15) 2_564 .
O1H Ba1 O11 79.25(16) . .
O12 Ba1 O11 115.29(15) . .
O2 Ba1 O11 70.28(15) 2_564 .
O10 Ba1 O11 112.68(15) . .
O1H Ba1 O14 74.37(16) . 4
O12 Ba1 O14 67.27(15) . 4
O2 Ba1 O14 107.86(15) 2_564 4
O10 Ba1 O14 46.58(11) . 4
O11 Ba1 O14 149.69(15) . 4
O1H Ba1 O16 72.92(16) . 3
O12 Ba1 O16 55.74(14) . 3
O2 Ba1 O16 129.61(14) 2_564 3
O10 Ba1 O16 149.34(14) . 3
O11 Ba1 O16 62.39(15) . 3
O14 Ba1 O16 121.57(16) 4 3
O1H Ba1 O5 130.76(17) . .
O12 Ba1 O5 70.39(16) . .
O2 Ba1 O5 109.86(15) 2_564 .
O10 Ba1 O5 143.27(15) . .
O11 Ba1 O5 98.18(12) . .
O14 Ba1 O5 110.26(15) 4 .
O16 Ba1 O5 63.18(14) 3 .
O1H Ba1 O1W 140.20(16) . .
O12 Ba1 O1W 121.93(15) . .
O2 Ba1 O1W 53.01(14) 2_564 .
O10 Ba1 O1W 64.05(15) . .
O11 Ba1 O1W 119.44(16) . .
O14 Ba1 O1W 75.15(15) 4 .
O16 Ba1 O1W 146.29(14) 3 .
O5 Ba1 O1W 83.95(15) . .
O1H Ba1 O9 141.91(16) . .
O12 Ba1 O9 129.23(14) . .
O2 Ba1 O9 52.79(13) 2_564 .
O10 Ba1 O9 116.25(15) . .
O11 Ba1 O9 62.66(14) . .
O14 Ba1 O9 141.45(14) 4 .
O16 Ba1 O9 89.22(11) 3 .
O5 Ba1 O9 60.62(15) . .
O1W Ba1 O9 66.84(14) . .
O1H Ba1 O4 69.29(15) . 2_564
O12 Ba1 O4 136.08(14) . 2_564
O2 Ba1 O4 45.74(13) 2_564 2_564
O10 Ba1 O4 54.14(14) . 2_564
O11 Ba1 O4 58.58(14) . 2_564
O14 Ba1 O4 97.58(15) 4 2_564
O16 Ba1 O4 113.74(13) 3 2_564
O5 Ba1 O4 148.85(14) . 2_564
O1W Ba1 O4 90.17(14) . 2_564
O9 Ba1 O4 88.94(14) . 2_564
O1H Ba1 O7 104.45(15) . .
O12 Ba1 O7 45.64(14) . .
O2 Ba1 O7 129.51(14) 2_564 .
O10 Ba1 O7 96.28(15) . .
O11 Ba1 O7 150.69(15) . .
O14 Ba1 O7 53.62(15) 4 .
O16 Ba1 O7 90.48(14) 3 .
O5 Ba1 O7 56.97(14) . .
O1W Ba1 O7 76.53(15) . .
O9 Ba1 O7 109.17(13) . .
O4 Ba1 O7 150.33(11) 2_564 .
O1H Ba2 O3 71.20(17) 3_445 1_545
O1H Ba2 O18 93.92(16) 3_445 1_545
O3 Ba2 O18 71.89(16) 1_545 1_545
O1H Ba2 O8 85.96(15) 3_445 2_565
O3 Ba2 O8 48.80(14) 1_545 2_565
O18 Ba2 O8 117.19(15) 1_545 2_565
O1H Ba2 O1 119.40(15) 3_445 .
O3 Ba2 O1 116.94(16) 1_545 .
O18 Ba2 O1 146.69(15) 1_545 .
O8 Ba2 O1 69.14(14) 2_565 .
O1H Ba2 O15 66.63(15) 3_445 1_545
O3 Ba2 O15 100.63(16) 1_545 1_545
O18 Ba2 O15 48.95(14) 1_545 1_545
O8 Ba2 O15 145.62(15) 2_565 1_545
O1 Ba2 O15 142.09(17) . 1_545
O1H Ba2 O1W 135.16(15) 3_445 .
O3 Ba2 O1W 145.30(15) 1_545 .
O18 Ba2 O1W 82.59(16) 1_545 .
O8 Ba2 O1W 135.15(15) 2_565 .
O1 Ba2 O1W 73.68(16) . .
O15 Ba2 O1W 78.35(17) 1_545 .
O1H Ba2 O16 71.19(15) 3_445 .
O3 Ba2 O16 102.72(15) 1_545 .
O18 Ba2 O16 165.10(14) 1_545 .
O8 Ba2 O16 63.69(14) 2_565 .
O1 Ba2 O16 48.20(13) . .
O15 Ba2 O16 121.01(13) 1_545 .
O1W Ba2 O16 107.37(14) . .
O1H Ba2 O14 131.99(15) 3_445 4
O3 Ba2 O14 70.09(15) 1_545 4
O18 Ba2 O14 47.36(15) 1_545 4
O8 Ba2 O14 89.32(15) 2_565 4
O1 Ba2 O14 103.01(14) . 4
O15 Ba2 O14 93.97(14) 1_545 4
O1W Ba2 O14 75.36(14) . 4
O16 Ba2 O14 144.95(15) . 4
O1H Ba2 O11 74.39(16) 3_445 3_445
O3 Ba2 O11 145.13(14) 1_545 3_445
O18 Ba2 O11 116.43(16) 1_545 3_445
O8 Ba2 O11 123.64(13) 2_565 3_445
O1 Ba2 O11 75.83(14) . 3_445
O15 Ba2 O11 70.09(14) 1_545 3_445
O1W Ba2 O11 67.72(14) . 3_445
O16 Ba2 O11 60.01(14) . 3_445
O14 Ba2 O11 141.89(14) 4 3_445
O1H Ba2 O7 144.33(15) 3_445 .
O3 Ba2 O7 82.77(15) 1_545 .
O18 Ba2 O7 100.85(14) 1_545 .
O8 Ba2 O7 58.39(14) 2_565 .
O1 Ba2 O7 52.48(14) . .
O15 Ba2 O7 144.39(13) 1_545 .
O1W Ba2 O7 79.32(15) . .
O16 Ba2 O7 92.04(13) . .
O14 Ba2 O7 53.49(13) 4 .
O11 Ba2 O7 124.82(14) 3_445 .
O1H Ba2 B6 80.3(2) 3_445 1_545
O3 Ba2 B6 23.99(18) 1_545 1_545
O18 Ba2 B6 92.89(19) 1_545 1_545
O8 Ba2 B6 25.19(17) 2_565 1_545
O1 Ba2 B6 93.03(19) . 1_545
O15 Ba2 B6 124.19(19) 1_545 1_545
O1W Ba2 B6 144.30(18) . 1_545
O16 Ba2 B6 85.31(19) . 1_545
O14 Ba2 B6 75.72(19) 4 1_545
O11 Ba2 B6 142.02(17) 3_445 1_545
O7 Ba2 B6 66.73(18) . 1_545
O1H Ba3 O17 90.96(16) 3_455 .
O1H Ba3 O15 68.70(15) 3_455 .
O17 Ba3 O15 152.39(14) . .
O1H Ba3 O6 144.06(16) 3_455 .
O17 Ba3 O6 69.90(17) . .
O15 Ba3 O6 115.89(15) . .
O1H Ba3 O13 128.54(16) 3_455 .
O17 Ba3 O13 115.04(16) . .
O15 Ba3 O13 69.26(14) . .
O6 Ba3 O13 47.38(14) . .
O1H Ba3 O1 93.07(16) 3_455 .
O17 Ba3 O1 48.46(14) . .
O15 Ba3 O1 146.17(16) . .
O6 Ba3 O1 95.77(15) . .
O13 Ba3 O1 137.75(14) . .
O1H Ba3 O10 74.26(15) 3_455 3_455
O17 Ba3 O10 47.67(15) . 3_455
O15 Ba3 O10 106.84(14) . 3_455
O6 Ba3 O10 70.39(14) . 3_455
O13 Ba3 O10 91.07(16) . 3_455
O1 Ba3 O10 94.35(14) . 3_455
O1H Ba3 O9 107.22(15) 3_455 .
O17 Ba3 O9 158.84(15) . .
O15 Ba3 O9 48.54(13) . .
O6 Ba3 O9 99.12(14) . .
O13 Ba3 O9 61.80(14) . .
O1 Ba3 O9 117.97(13) . .
O10 Ba3 O9 147.21(14) 3_455 .
O1H Ba3 O1W 156.85(15) 3_455 .
O17 Ba3 O1W 90.95(15) . .
O15 Ba3 O1W 115.18(14) . .
O6 Ba3 O1W 57.06(14) . .
O13 Ba3 O1W 70.62(15) . .
O1 Ba3 O1W 71.29(15) . .
O10 Ba3 O1W 122.61(14) 3_455 .
O9 Ba3 O1W 68.06(14) . .
O1H Ba3 O4 71.46(17) 3_455 4_464
O17 Ba3 O4 102.63(14) . 4_464
O15 Ba3 O4 54.17(13) . 4_464
O6 Ba3 O4 83.08(15) . 4_464
O13 Ba3 O4 60.28(14) . 4_464
O1 Ba3 O4 148.07(13) . 4_464
O10 Ba3 O4 55.07(14) 3_455 4_464
O9 Ba3 O4 93.58(13) . 4_464
O1W Ba3 O4 130.35(15) . 4_464
O1H Ba3 O5 76.36(16) 3_455 .
O17 Ba3 O5 115.71(16) . .
O15 Ba3 O5 78.59(14) . .
O6 Ba3 O5 139.09(13) . .
O13 Ba3 O5 121.85(14) . .
O1 Ba3 O5 69.28(14) . .
O10 Ba3 O5 145.37(15) 3_455 .
O9 Ba3 O5 60.51(14) . .
O1W Ba3 O5 82.04(14) . .
O4 Ba3 O5 129.68(13) 4_464 .
O1H Ba3 B7 137.6(2) 3_455 .
O17 Ba3 B7 91.0(2) . .
O15 Ba3 B7 92.1(2) . .
O6 Ba3 B7 23.82(19) . .
O13 Ba3 B7 24.26(19) . .
O1 Ba3 B7 118.9(2) . .
O10 Ba3 B7 76.20(19) 3_455 .
O9 Ba3 B7 82.84(18) . .
O1W Ba3 B7 65.37(19) . .
O4 Ba3 B7 66.84(19) 4_464 .
O5 Ba3 B7 138.39(18) . .
O7 Ge1 O2 111.7(2) . .
O7 Ge1 O9 116.9(2) . 2_565
O2 Ge1 O9 101.5(2) . 2_565
O7 Ge1 O1 100.9(2) . .
O2 Ge1 O1 112.3(3) . .
O9 Ge1 O1 114.0(2) 2_565 .
O7 Ge1 Ba2 60.74(18) . .
O2 Ge1 Ba2 152.11(19) . .
O9 Ge1 Ba2 105.63(17) 2_565 .
O1 Ge1 Ba2 49.89(17) . .
O7 Ge1 Ba1 103.98(19) . 2_565
O2 Ge1 Ba1 52.06(19) . 2_565
O9 Ge1 Ba1 58.90(17) 2_565 2_565
O1 Ge1 Ba1 154.36(16) . 2_565
Ba2 Ge1 Ba1 152.66(3) . 2_565
O15 Ge2 O4 101.9(2) 4_565 .
O15 Ge2 O12 111.9(3) 4_565 .
O4 Ge2 O12 111.7(2) . .
O15 Ge2 O16 113.0(2) 4_565 3
O4 Ge2 O16 115.8(2) . 3
O12 Ge2 O16 102.9(3) . 3
O15 Ge2 Ba1 150.57(17) 4_565 .
O4 Ge2 Ba1 107.08(18) . .
O12 Ge2 Ba1 51.90(19) . .
O16 Ge2 Ba1 58.12(17) 3 .
O15 Ge2 Ba3 49.89(18) 4_565 4_565
O4 Ge2 Ba3 59.52(18) . 4_565
O12 Ge2 Ba3 149.25(19) . 4_565
O16 Ge2 Ba3 107.27(17) 3 4_565
Ba1 Ge2 Ba3 155.82(3) . 4_565
O17 B1 O13 114.4(6) . 2_565
O17 B1 O16 110.7(6) . .
O13 B1 O16 110.2(6) 2_565 .
O17 B1 O1 105.5(6) . .
O13 B1 O1 108.7(6) 2_565 .
O16 B1 O1 107.0(6) . .
O17 B1 Ba3 51.6(3) . .
O13 B1 Ba3 112.1(4) 2_565 .
O16 B1 Ba3 137.7(5) . .
O1 B1 Ba3 57.0(3) . .
O18 B2 O8 112.6(6) . .
O18 B2 O15 105.4(6) . .
O8 B2 O15 110.0(6) . .
O18 B2 O9 109.7(6) . .
O8 B2 O9 110.9(6) . .
O15 B2 O9 107.9(6) . .
O18 B2 Ba2 51.1(3) . 1_565
O8 B2 Ba2 115.2(5) . 1_565
O15 B2 Ba2 56.1(3) . 1_565
O9 B2 Ba2 133.9(5) . 1_565
O18 B2 Ba3 99.8(4) . .
O8 B2 Ba3 146.9(5) . .
O15 B2 Ba3 51.6(3) . .
O9 B2 Ba3 61.6(3) . .
Ba2 B2 Ba3 79.46(18) 1_565 .
O18 B3 O17 113.1(5) . 3
O18 B3 O14 108.0(6) . 4_565
O17 B3 O14 111.6(7) 3 4_565
O18 B3 O10 111.7(7) . 1_565
O17 B3 O10 107.0(6) 3 1_565
O14 B3 O10 105.2(5) 4_565 1_565
O18 B3 Ba3 150.4(5) . 3
O17 B3 Ba3 51.1(3) 3 3
O14 B3 Ba3 101.5(4) 4_565 3
O10 B3 Ba3 61.4(4) 1_565 3
O18 B3 Ba2 50.1(3) . 1_565
O17 B3 Ba2 149.5(5) 3 1_565
O14 B3 Ba2 62.7(4) 4_565 1_565
O10 B3 Ba2 103.2(4) 1_565 1_565
Ba3 B3 Ba2 155.8(2) 3 1_565
O11 B4 O7 115.5(5) 3_445 4_454
O11 B4 O6 108.8(6) 3_445 .
O7 B4 O6 108.8(6) 4_454 .
O11 B4 O12 110.2(6) 3_445 4_454
O7 B4 O12 107.6(6) 4_454 4_454
O6 B4 O12 105.4(5) . 4_454
O5 B5 O4 114.0(5) . .
O5 B5 O3 109.3(6) . .
O4 B5 O3 108.6(6) . .
O5 B5 O2 109.6(6) . .
O4 B5 O2 108.5(6) . .
O3 B5 O2 106.7(5) . .
O10 B6 O3 124.3(7) 2_565 .
O10 B6 O8 121.8(8) 2_565 2_575
O3 B6 O8 114.0(8) . 2_575
O10 B6 Ba2 170.0(6) 2_565 1_565
O3 B6 Ba2 54.9(4) . 1_565
O8 B6 Ba2 60.4(4) 2_575 1_565
O14 B7 O6 122.2(8) . .
O14 B7 O13 123.1(8) . .
O6 B7 O13 114.7(8) . .
O14 B7 Ba3 165.5(6) . .
O6 B7 Ba3 57.8(4) . .
O13 B7 Ba3 59.4(5) . .
B1 O1 Ge1 125.0(4) . .
B1 O1 Ba2 103.0(4) . .
Ge1 O1 Ba2 102.1(2) . .
B1 O1 Ba3 97.1(4) . .
Ge1 O1 Ba3 119.1(2) . .
Ba2 O1 Ba3 109.05(17) . .
B5 O2 Ge1 121.2(4) . .
B5 O2 Ba1 106.1(4) . 2_565
Ge1 O2 Ba1 99.9(2) . 2_565
B6 O3 B5 122.8(6) . .
B6 O3 Ba2 101.1(5) . 1_565
B5 O3 Ba2 135.4(4) . 1_565
B5 O4 Ge2 123.5(5) . .
B5 O4 Ba3 134.7(4) . 4_565
Ge2 O4 Ba3 91.48(19) . 4_565
B5 O4 Ba1 94.1(4) . 2_565
Ge2 O4 Ba1 124.9(2) . 2_565
Ba3 O4 Ba1 85.97(14) 4_565 2_565
B5 O5 Ba1 136.6(4) . .
B5 O5 Ba3 121.7(4) . .
Ba1 O5 Ba3 94.35(15) . .
B5 O5 H5A 109.5 . .
Ba1 O5 H5A 96.3 . .
Ba3 O5 H5A 84.6 . .
B7 O6 B4 124.8(7) . .
B7 O6 Ba3 98.4(5) . .
B4 O6 Ba3 136.5(4) . .
B4 O7 Ge1 122.9(4) 4 .
B4 O7 Ba2 133.3(4) 4 .
Ge1 O7 Ba2 90.9(2) . .
B4 O7 Ba1 91.7(4) 4 .
Ge1 O7 Ba1 127.6(2) . .
Ba2 O7 Ba1 90.52(14) . .
B6 O8 B2 122.5(7) 2_574 .
B6 O8 Ba2 94.4(5) 2_574 2_564
B2 O8 Ba2 143.0(5) . 2_564
B2 O9 Ge1 118.5(4) . 2_564
B2 O9 Ba3 92.8(4) . .
Ge1 O9 Ba3 126.2(2) 2_564 .
B2 O9 Ba1 134.8(4) . .
Ge1 O9 Ba1 92.61(19) 2_564 .
Ba3 O9 Ba1 93.63(14) . .
B6 O10 B3 120.3(6) 2_564 1_545
B6 O10 Ba1 124.5(5) 2_564 .
B3 O10 Ba1 104.3(4) 1_545 .
B6 O10 Ba3 115.1(5) 2_564 3_545
B3 O10 Ba3 93.2(4) 1_545 3_545
Ba1 O10 Ba3 91.97(15) . 3_545
B4 O11 Ba1 138.2(4) 3 .
B4 O11 Ba2 123.9(4) 3 3
Ba1 O11 Ba2 87.75(15) . 3
B4 O11 H11A 109.5 3 .
Ba1 O11 H11A 97.4 . .
Ba2 O11 H11A 87.4 3 .
B4 O12 Ge2 121.4(4) 4 .
B4 O12 Ba1 109.3(4) 4 .
Ge2 O12 Ba1 99.0(2) . .
B7 O13 B1 119.9(7) . 2_564
B7 O13 Ba3 96.3(5) . .
B1 O13 Ba3 142.5(4) 2_564 .
B7 O14 B3 120.8(6) . 4_464
B7 O14 Ba1 120.0(5) . 4_454
B3 O14 Ba1 104.0(4) 4_464 4_454
B7 O14 Ba2 116.0(5) . 4_454
B3 O14 Ba2 92.2(4) 4_464 4_454
Ba1 O14 Ba2 98.62(15) 4_454 4_454
B2 O15 Ge2 127.3(5) . 4_464
B2 O15 Ba3 103.7(4) . .
Ge2 O15 Ba3 101.9(2) 4_464 .
B2 O15 Ba2 98.5(4) . 1_565
Ge2 O15 Ba2 120.1(2) 4_464 1_565
Ba3 O15 Ba2 101.88(17) . 1_565
B1 O16 Ge2 120.4(4) . 3_445
B1 O16 Ba1 136.4(4) . 3_445
Ge2 O16 Ba1 92.3(2) 3_445 3_445
B1 O16 Ba2 95.5(4) . .
Ge2 O16 Ba2 122.7(2) 3_445 .
Ba1 O16 Ba2 88.48(14) 3_445 .
B1 O17 B3 123.2(6) . 3_445
B1 O17 Ba3 104.8(4) . .
B3 O17 Ba3 104.9(4) 3_445 .
B2 O18 B3 123.8(6) . .
B2 O18 Ba2 104.7(4) . 1_565
B3 O18 Ba2 106.1(4) . 1_565
Ba1 O1H Ba3 113.1(2) . 3_545
Ba1 O1H Ba2 108.2(2) . 3
Ba3 O1H Ba2 113.41(18) 3_545 3
Ba1 O1H H1HA 107.3 . .
Ba3 O1H H1HA 107.3 3_545 .
Ba2 O1H H1HA 107.3 3 .
Ba2 O1W Ba1 99.36(17) . .
Ba2 O1W Ba3 102.57(16) . .
Ba1 O1W Ba3 94.82(16) . .

loop_
_geom_bond_atom_site_label_1
_geom_bond_atom_site_label_2
_geom_bond_distance
_geom_bond_site_symmetry_2
Ba1 O1H 2.560(6) .
Ba1 O12 2.831(6) .
Ba1 O2 2.941(6) 2_564
Ba1 O10 2.953(5) .
Ba1 O11 2.957(5) .
Ba1 O14 2.970(5) 4
Ba1 O16 3.020(5) 3
Ba1 O5 3.024(5) .
Ba1 O1W 3.067(5) .
Ba1 O9 3.148(5) .
Ba1 O4 3.238(6) 2_564
Ba1 O7 3.262(5) .
Ba2 O1H 2.663(5) 3_445
Ba2 O3 2.735(5) 1_545
Ba2 O18 2.761(5) 1_545
Ba2 O8 2.861(6) 2_565
Ba2 O1 2.862(5) .
Ba2 O15 2.879(5) 1_545
Ba2 O1W 2.946(6) .
Ba2 O16 3.044(5) .
Ba2 O14 3.076(5) 4
Ba2 O11 3.144(6) 3_445
Ba2 O7 3.193(5) .
Ba2 B6 3.281(10) 1_545
Ba3 O1H 2.605(5) 3_455
Ba3 O17 2.781(5) .
Ba3 O15 2.792(5) .
Ba3 O6 2.858(5) .
Ba3 O13 2.895(6) .
Ba3 O1 2.903(5) .
Ba3 O10 3.038(6) 3_455
Ba3 O9 3.047(5) .
Ba3 O1W 3.070(6) .
Ba3 O4 3.080(5) 4_464
Ba3 O5 3.136(6) .
Ba3 B7 3.343(10) .
Ge1 O7 1.736(5) .
Ge1 O2 1.750(5) .
Ge1 O9 1.754(5) 2_565
Ge1 O1 1.756(5) .
Ge1 Ba1 3.673(2) 2_565
Ge2 O15 1.727(5) 4_565
Ge2 O4 1.732(5) .
Ge2 O12 1.751(5) .
Ge2 O16 1.753(5) 3
Ge2 Ba3 3.5722(17) 4_565
B1 O17 1.426(10) .
B1 O13 1.477(10) 2_565
B1 O16 1.501(10) .
B1 O1 1.507(9) .
B2 O18 1.452(10) .
B2 O8 1.452(10) .
B2 O15 1.488(8) .
B2 O9 1.495(10) .
B2 Ba2 3.430(9) 1_565
B3 O18 1.454(9) .
B3 O17 1.456(9) 3
B3 O14 1.466(10) 4_565
B3 O10 1.483(11) 1_565
B3 Ba3 3.455(9) 3
B3 Ba2 3.458(9) 1_565
B4 O11 1.454(9) 3_445
B4 O7 1.468(9) 4_454
B4 O6 1.486(9) .
B4 O12 1.501(8) 4_454
B5 O5 1.458(9) .
B5 O4 1.477(9) .
B5 O3 1.492(9) .
B5 O2 1.501(8) .
B6 O10 1.352(12) 2_565
B6 O3 1.359(10) .
B6 O8 1.401(10) 2_575
B6 Ba2 3.281(10) 1_565
B7 O14 1.361(12) .
B7 O6 1.365(11) .
B7 O13 1.382(11) .
O2 Ba1 2.941(6) 2_565
O3 Ba2 2.735(5) 1_565
O4 Ba3 3.080(5) 4_565
O4 Ba1 3.238(6) 2_565
O5 H5A 0.8200 .
O7 B4 1.468(9) 4
O8 B6 1.401(10) 2_574
O8 Ba2 2.861(6) 2_564
O9 Ge1 1.754(5) 2_564
O10 B6 1.352(12) 2_564
O10 B3 1.483(11) 1_545
O10 Ba3 3.038(6) 3_545
O11 B4 1.454(9) 3
O11 Ba2 3.144(6) 3
O11 H11A 0.8200 .
O12 B4 1.501(8) 4
O13 B1 1.477(10) 2_564
O14 B3 1.466(10) 4_464
O14 Ba1 2.970(5) 4_454
O14 Ba2 3.076(5) 4_454
O15 Ge2 1.727(5) 4_464
O15 Ba2 2.879(5) 1_565
O16 Ge2 1.753(5) 3_445
O16 Ba1 3.020(5) 3_445
O17 B3 1.456(9) 3_445
O18 Ba2 2.761(5) 1_565
O1H Ba3 2.605(5) 3_545
O1H Ba2 2.663(5) 3
O1H H1HA 0.9800 .
